data_7104241
loop_
_publ_author_name
'Zheng, Feng'
'Zhang, Xingang'
'Qing, Feng-Ling'

_publ_section_title
;
 Stereoselective Reformatskii-Claisen rearrangement: synthesis of
 2',3'-dideoxy-6',6'-difluoro-2'-thionucleosides.
;
_journal_issue 12
_journal_name_full 'Chemical communications (Cambridge, England)'
_journal_page_first 1505
_journal_page_last 1507
_journal_paper_doi 10.1039/b819289h
_journal_volume 34
_journal_year 2009
_chemical_absolute_configuration ad
_chemical_formula_sum 'C9 H9 F3 N2 O3 S'
_chemical_formula_weight 282.24
_chemical_name_systematic
;
?
;
_space_group_IT_number 4
_symmetry_cell_setting monoclinic
_symmetry_space_group_name_Hall 'P 2yb'
_symmetry_space_group_name_H-M 'P 1 21 1'
_atom_sites_solution_hydrogens geom
_atom_sites_solution_primary direct
_atom_sites_solution_secondary difmap
_audit_creation_method SHELXL-97
_cell_angle_alpha 90.00
_cell_angle_beta 100.809(2)
_cell_angle_gamma 90.00
_cell_formula_units_Z 2
_cell_length_a 6.9183(6)
_cell_length_b 9.8313(9)
_cell_length_c 8.2669(8)
_cell_measurement_reflns_used 2689
_cell_measurement_temperature 293(2)
_cell_measurement_theta_max 56.297
_cell_measurement_theta_min 5.016
_cell_volume 552.30(9)
_computing_cell_refinement 'Bruker SMART'
_computing_data_collection 'Bruker SMART'
_computing_data_reduction 'Bruker SHELXTL'
_computing_molecular_graphics 'Bruker SHELXTL'
_computing_publication_material 'Bruker SHELXTL'
_computing_structure_refinement 'SHELXL-97 (Sheldrick, 1997)'
_computing_structure_solution 'SHELXS-97 (Sheldrick, 1990)'
_diffrn_ambient_temperature 293(2)
_diffrn_measured_fraction_theta_full 0.991
_diffrn_measured_fraction_theta_max 0.991
_diffrn_measurement_device_type 'CCD area detector'
_diffrn_measurement_method 'phi and omega scans'
_diffrn_radiation_monochromator graphite
_diffrn_radiation_source 'fine-focus sealed tube'
_diffrn_radiation_type MoK\a
_diffrn_radiation_wavelength 0.71073
_diffrn_reflns_av_R_equivalents 0.0477
_diffrn_reflns_av_sigmaI/netI 0.0377
_diffrn_reflns_limit_h_max 8
_diffrn_reflns_limit_h_min -7
_diffrn_reflns_limit_k_max 12
_diffrn_reflns_limit_k_min -12
_diffrn_reflns_limit_l_max 8
_diffrn_reflns_limit_l_min -10
_diffrn_reflns_number 3279
_diffrn_reflns_theta_full 27.00
_diffrn_reflns_theta_max 27.00
_diffrn_reflns_theta_min 2.51
_exptl_absorpt_coefficient_mu 0.338
_exptl_absorpt_correction_T_max 1.0000
_exptl_absorpt_correction_T_min 0.7303
_exptl_absorpt_correction_type empirical
_exptl_absorpt_process_details sadabs
_exptl_crystal_colour colorless
_exptl_crystal_density_diffrn 1.697
_exptl_crystal_density_method 'not measured'
_exptl_crystal_description prismatic
_exptl_crystal_F_000 288
_exptl_crystal_size_max 0.408
_exptl_crystal_size_mid 0.344
_exptl_crystal_size_min 0.257
_refine_diff_density_max 0.207
_refine_diff_density_min -0.206
_refine_diff_density_rms 0.049
_refine_ls_abs_structure_details 'Flack H D (1983), Acta Cryst. A39, 876-881'
_refine_ls_abs_structure_Flack 0.05(8)
_refine_ls_extinction_coef 0.033(8)
_refine_ls_extinction_expression Fc^*^=kFc[1+0.001xFc^2^\l^3^/sin(2\q)]^-1/4^
_refine_ls_extinction_method SHELXL
_refine_ls_goodness_of_fit_ref 1.039
_refine_ls_hydrogen_treatment mixed
_refine_ls_matrix_type full
_refine_ls_number_parameters 172
_refine_ls_number_reflns 2191
_refine_ls_number_restraints 3
_refine_ls_restrained_S_all 1.041
_refine_ls_R_factor_all 0.0349
_refine_ls_R_factor_gt 0.0344
_refine_ls_shift/su_max 0.001
_refine_ls_shift/su_mean 0.000
_refine_ls_structure_factor_coef Fsqd
_refine_ls_weighting_details 'calc w=1/[\s^2^(Fo^2^)+(0.0677P)^2^+0.0475P] where P=(Fo^2^+2Fc^2^)/3'
_refine_ls_weighting_scheme calc
_refine_ls_wR_factor_gt 0.0955
_refine_ls_wR_factor_ref 0.0962
_reflns_number_gt 2144
_reflns_number_total 2191
_reflns_threshold_expression >2sigma(I)
_cod_data_source_file b819289h.txt
_cod_data_source_block cd28379
_cod_depositor_comments
;
The following automatic conversions were performed:
'_symmetry_cell_setting' value 'Monoclinic' changed to 'monoclinic'
according to '/home/saulius/struct/CIF-dictionaries/cif_core.dic'
dictionary named 'cif_core.dic' version 2.4.1 from 2010-06-29.

Automatic conversion script
Id: cif_fix_enum 1527 2010-12-29 10:47:43Z saulius 
;
_cod_original_sg_symbol_H-M P2(1)
_cod_database_code 7104241

loop_
_symmetry_equiv_pos_as_xyz
'x, y, z'
'-x, y+1/2, -z'

loop_
_atom_site_label
_atom_site_type_symbol
_atom_site_fract_x
_atom_site_fract_y
_atom_site_fract_z
_atom_site_U_iso_or_equiv
_atom_site_adp_type
_atom_site_occupancy
_atom_site_symmetry_multiplicity
_atom_site_calc_flag
_atom_site_refinement_flags
_atom_site_disorder_assembly
_atom_site_disorder_group
S1 S 0.50720(8) 1.02297(7) 0.42212(7) 0.05153(19) Uani 1 1 d . . .
F1 F 0.2579(2) 1.15096(15) 0.65674(16) 0.0539(4) Uani 1 1 d . . .
F2 F 0.01477(17) 1.0115(2) 0.57721(14) 0.0553(4) Uani 1 1 d . . .
F3 F 0.1139(2) 0.61733(14) 0.12736(17) 0.0542(4) Uani 1 1 d . . .
O1 O 0.4518(3) 0.99532(19) 0.9426(2) 0.0547(5) Uani 1 1 d D . .
O2 O -0.1144(2) 1.12054(16) 0.2365(2) 0.0459(4) Uani 1 1 d . . .
O3 O -0.2453(2) 0.71742(17) -0.0270(2) 0.0488(4) Uani 1 1 d . . .
N1 N 0.1230(2) 0.95712(17) 0.28449(19) 0.0331(3) Uani 1 1 d . . .
N2 N -0.1757(3) 0.91749(18) 0.1081(2) 0.0357(4) Uani 1 1 d D . .
C1 C 0.5340(3) 0.9315(3) 0.6184(3) 0.0496(5) Uani 1 1 d . . .
H1A H 0.5939 0.8433 0.6093 0.060 Uiso 1 1 calc R . .
H1B H 0.6178 0.9826 0.7046 0.060 Uiso 1 1 calc R . .
C2 C 0.3311(3) 0.9140(2) 0.6599(3) 0.0377(4) Uani 1 1 d . . .
H2 H 0.2758 0.8299 0.6067 0.045 Uiso 1 1 calc R . .
C3 C 0.2086(3) 1.0300(2) 0.5766(2) 0.0373(4) Uani 1 1 d . . .
C4 C 0.2464(3) 1.0486(2) 0.4012(2) 0.0358(4) Uani 1 1 d . . .
H4 H 0.2155 1.1427 0.3669 0.043 Uiso 1 1 calc R . .
C5 C -0.0599(3) 1.0077(2) 0.2123(2) 0.0332(4) Uani 1 1 d . . .
C6 C -0.1307(3) 0.7878(2) 0.0698(2) 0.0356(4) Uani 1 1 d . . .
C7 C 0.0607(3) 0.7453(2) 0.1544(2) 0.0365(4) Uani 1 1 d . . .
C8 C 0.1807(3) 0.8268(2) 0.2555(2) 0.0361(4) Uani 1 1 d . . .
H8 H 0.3039 0.7956 0.3069 0.043 Uiso 1 1 calc R . .
C9 C 0.3300(4) 0.8995(3) 0.8443(3) 0.0491(5) Uani 1 1 d . . .
H9A H 0.1962 0.9101 0.8621 0.059 Uiso 1 1 calc R . .
H9B H 0.3735 0.8086 0.8793 0.059 Uiso 1 1 calc R . .
H1 H 0.394(4) 1.065(2) 0.960(4) 0.049(8) Uiso 1 1 d D . .
H2A H -0.289(3) 0.950(3) 0.061(3) 0.039(6) Uiso 1 1 d D . .

loop_
_atom_site_aniso_label
_atom_site_aniso_U_11
_atom_site_aniso_U_22
_atom_site_aniso_U_33
_atom_site_aniso_U_23
_atom_site_aniso_U_13
_atom_site_aniso_U_12
S1 0.0338(3) 0.0649(4) 0.0575(3) -0.0058(3) 0.0129(2) -0.0101(2)
F1 0.0696(9) 0.0433(7) 0.0442(7) -0.0137(6) -0.0012(6) 0.0130(6)
F2 0.0317(6) 0.0930(12) 0.0416(6) 0.0036(7) 0.0080(5) 0.0072(7)
F3 0.0717(9) 0.0391(8) 0.0481(7) -0.0103(6) 0.0014(6) 0.0163(6)
O1 0.0513(9) 0.0538(11) 0.0488(8) -0.0135(8) -0.0165(7) 0.0148(7)
O2 0.0486(8) 0.0385(8) 0.0480(8) -0.0015(6) 0.0021(6) 0.0105(6)
O3 0.0546(10) 0.0434(9) 0.0433(8) -0.0024(7) -0.0038(7) -0.0105(7)
N1 0.0344(8) 0.0317(8) 0.0322(7) -0.0027(6) 0.0036(6) 0.0010(6)
N2 0.0342(8) 0.0359(8) 0.0344(8) 0.0041(7) -0.0004(6) 0.0019(6)
C1 0.0368(11) 0.0518(14) 0.0568(13) -0.0027(10) -0.0001(9) 0.0090(9)
C2 0.0340(9) 0.0347(10) 0.0407(10) -0.0040(8) -0.0023(8) -0.0011(7)
C3 0.0309(8) 0.0435(11) 0.0366(9) -0.0059(9) 0.0034(7) 0.0041(8)
C4 0.0349(8) 0.0338(10) 0.0377(9) -0.0039(8) 0.0042(7) -0.0019(7)
C5 0.0366(8) 0.0332(10) 0.0298(7) 0.0023(7) 0.0057(6) 0.0024(8)
C6 0.0441(10) 0.0354(10) 0.0274(8) 0.0043(7) 0.0066(7) -0.0044(7)
C7 0.0479(11) 0.0300(10) 0.0315(8) 0.0000(7) 0.0069(7) 0.0040(8)
C8 0.0367(9) 0.0403(10) 0.0310(9) 0.0002(8) 0.0053(7) 0.0092(8)
C9 0.0497(12) 0.0505(13) 0.0420(11) 0.0049(10) -0.0043(9) 0.0006(10)

loop_
_atom_type_symbol
_atom_type_description
_atom_type_scat_dispersion_real
_atom_type_scat_dispersion_imag
_atom_type_scat_source
C C 0.0033 0.0016 'International Tables Vol C Tables 4.2.6.8 and 6.1.1.4'
H H 0.0000 0.0000 'International Tables Vol C Tables 4.2.6.8 and 6.1.1.4'
N N 0.0061 0.0033 'International Tables Vol C Tables 4.2.6.8 and 6.1.1.4'
O O 0.0106 0.0060 'International Tables Vol C Tables 4.2.6.8 and 6.1.1.4'
F F 0.0171 0.0103 'International Tables Vol C Tables 4.2.6.8 and 6.1.1.4'
S S 0.1246 0.1234 'International Tables Vol C Tables 4.2.6.8 and 6.1.1.4'

loop_
_geom_angle_atom_site_label_1
_geom_angle_atom_site_label_2
_geom_angle_atom_site_label_3
_geom_angle
_geom_angle_site_symmetry_1
_geom_angle_site_symmetry_3
_geom_angle_publ_flag
C4 S1 C1 94.99(10) . . ?
C9 O1 H1 113(2) . . ?
C8 N1 C5 122.04(17) . . ?
C8 N1 C4 122.15(17) . . ?
C5 N1 C4 115.72(16) . . ?
C6 N2 C5 127.90(17) . . ?
C6 N2 H2A 117.8(18) . . ?
C5 N2 H2A 114.3(18) . . ?
C2 C1 S1 108.14(15) . . ?
C2 C1 H1A 110.1 . . ?
S1 C1 H1A 110.1 . . ?
C2 C1 H1B 110.1 . . ?
S1 C1 H1B 110.1 . . ?
H1A C1 H1B 108.4 . . ?
C3 C2 C1 106.03(19) . . ?
C3 C2 C9 114.70(18) . . ?
C1 C2 C9 114.40(18) . . ?
C3 C2 H2 107.1 . . ?
C1 C2 H2 107.1 . . ?
C9 C2 H2 107.1 . . ?
F2 C3 F1 105.70(16) . . ?
F2 C3 C2 111.68(19) . . ?
F1 C3 C2 111.52(15) . . ?
F2 C3 C4 111.37(14) . . ?
F1 C3 C4 106.40(17) . . ?
C2 C3 C4 109.98(16) . . ?
N1 C4 C3 111.55(16) . . ?
N1 C4 S1 115.25(13) . . ?
C3 C4 S1 103.80(13) . . ?
N1 C4 H4 108.7 . . ?
C3 C4 H4 108.7 . . ?
S1 C4 H4 108.7 . . ?
O2 C5 N2 122.26(17) . . ?
O2 C5 N1 123.35(18) . . ?
N2 C5 N1 114.39(17) . . ?
O3 C6 N2 122.06(19) . . ?
O3 C6 C7 125.1(2) . . ?
N2 C6 C7 112.81(17) . . ?
C8 C7 F3 120.76(19) . . ?
C8 C7 C6 122.64(19) . . ?
F3 C7 C6 116.60(18) . . ?
C7 C8 N1 120.20(18) . . ?
C7 C8 H8 119.9 . . ?
N1 C8 H8 119.9 . . ?
O1 C9 C2 113.4(2) . . ?
O1 C9 H9A 108.9 . . ?
C2 C9 H9A 108.9 . . ?
O1 C9 H9B 108.9 . . ?
C2 C9 H9B 108.9 . . ?
H9A C9 H9B 107.7 . . ?

loop_
_geom_bond_atom_site_label_1
_geom_bond_atom_site_label_2
_geom_bond_distance
_geom_bond_site_symmetry_2
_geom_bond_publ_flag
S1 C4 1.798(2) . ?
S1 C1 1.834(3) . ?
F1 C3 1.373(3) . ?
F2 C3 1.354(2) . ?
F3 C7 1.341(2) . ?
O1 C9 1.414(3) . ?
O1 H1 0.817(18) . ?
O2 C5 1.200(3) . ?
O3 C6 1.228(2) . ?
N1 C8 1.376(3) . ?
N1 C5 1.386(2) . ?
N1 C4 1.469(2) . ?
N2 C6 1.364(3) . ?
N2 C5 1.383(3) . ?
N2 H2A 0.869(17) . ?
C1 C2 1.516(3) . ?
C1 H1A 0.9700 . ?
C1 H1B 0.9700 . ?
C2 C3 1.508(3) . ?
C2 C9 1.532(3) . ?
C2 H2 0.9800 . ?
C3 C4 1.532(3) . ?
C4 H4 0.9800 . ?
C6 C7 1.439(3) . ?
C7 C8 1.330(3) . ?
C8 H8 0.9300 . ?
C9 H9A 0.9700 . ?
C9 H9B 0.9700 . ?

loop_
_geom_hbond_atom_site_label_D
_geom_hbond_atom_site_label_H
_geom_hbond_atom_site_label_A
_geom_hbond_distance_DH
_geom_hbond_distance_HA
_geom_hbond_distance_DA
_geom_hbond_angle_DHA
_geom_hbond_site_symmetry_A
O1 H1 O3 0.817(18) 1.957(18) 2.769(2) 172(3) 2_556
N2 H2A O1 0.869(17) 1.927(17) 2.789(2) 171(3) 1_454

loop_
_geom_torsion_atom_site_label_1
_geom_torsion_atom_site_label_2
_geom_torsion_atom_site_label_3
_geom_torsion_atom_site_label_4
_geom_torsion
_geom_torsion_site_symmetry_1
_geom_torsion_site_symmetry_2
_geom_torsion_site_symmetry_3
_geom_torsion_site_symmetry_4
_geom_torsion_publ_flag
C4 S1 C1 C2 3.70(18) . . . . ?
S1 C1 C2 C3 -26.7(2) . . . . ?
S1 C1 C2 C9 -154.12(17) . . . . ?
C1 C2 C3 F2 168.01(17) . . . . ?
C9 C2 C3 F2 -64.7(2) . . . . ?
C1 C2 C3 F1 -74.0(2) . . . . ?
C9 C2 C3 F1 53.3(2) . . . . ?
C1 C2 C3 C4 43.8(2) . . . . ?
C9 C2 C3 C4 171.06(17) . . . . ?
C8 N1 C4 C3 -87.4(2) . . . . ?
C5 N1 C4 C3 89.1(2) . . . . ?
C8 N1 C4 S1 30.6(2) . . . . ?
C5 N1 C4 S1 -152.87(14) . . . . ?
F2 C3 C4 N1 -39.6(2) . . . . ?
F1 C3 C4 N1 -154.35(16) . . . . ?
C2 C3 C4 N1 84.73(19) . . . . ?
F2 C3 C4 S1 -164.34(16) . . . . ?
F1 C3 C4 S1 80.94(15) . . . . ?
C2 C3 C4 S1 -39.97(19) . . . . ?
C1 S1 C4 N1 -102.43(16) . . . . ?
C1 S1 C4 C3 19.85(16) . . . . ?
C6 N2 C5 O2 179.59(19) . . . . ?
C6 N2 C5 N1 0.0(3) . . . . ?
C8 N1 C5 O2 179.36(19) . . . . ?
C4 N1 C5 O2 2.8(3) . . . . ?
C8 N1 C5 N2 -1.0(3) . . . . ?
C4 N1 C5 N2 -177.57(15) . . . . ?
C5 N2 C6 O3 -178.96(19) . . . . ?
C5 N2 C6 C7 1.2(3) . . . . ?
O3 C6 C7 C8 178.6(2) . . . . ?
N2 C6 C7 C8 -1.6(3) . . . . ?
O3 C6 C7 F3 -1.8(3) . . . . ?
N2 C6 C7 F3 178.00(17) . . . . ?
F3 C7 C8 N1 -178.85(17) . . . . ?
C6 C7 C8 N1 0.7(3) . . . . ?
C5 N1 C8 C7 0.7(3) . . . . ?
C4 N1 C8 C7 177.00(18) . . . . ?
C3 C2 C9 O1 -77.3(2) . . . . ?
C1 C2 C9 O1 45.5(3) . . . . ?

loop_
_cod_related_entry_id
_cod_related_entry_database
_cod_related_entry_code
1 ChemSpider 30653110
